data_1501828
loop_
_publ_author_name
'Wei, Lu-Xia'
'Zhang, Hui-Xiang'
'Tan, Jian-Lin'
'Chu, Yan-Sheng'
'Li, Nan'
'Xue, Hua-Xi'
'Wang, Yan-Li'
'Niu, Xue-Mei'
'Zhang, Ying'
'Zhang, Ke-Qin'

_publ_section_title
;
 Arthrobotrisins A-C, oligosporons from the nematode-trapping fungus
 Arthrobotrys oligospora.
;
_journal_issue 6
_journal_name_full 'Journal of natural products'
_journal_page_first 1526
_journal_page_last 1530
_journal_paper_doi 10.1021/np200187z
_journal_volume 74
_journal_year 2011
_chemical_formula_sum 'C22 H33 O7'
_chemical_formula_weight 409.48
_chemical_name_systematic
;

 ?

;
_space_group_IT_number 4
_symmetry_cell_setting monoclinic
_symmetry_space_group_name_Hall 'P 2yb'
_symmetry_space_group_name_H-M 'P 1 21 1'
_atom_sites_solution_hydrogens geom
_atom_sites_solution_primary direct
_atom_sites_solution_secondary difmap
_audit_creation_method SHELXL-97
_cell_angle_alpha 90.00
_cell_angle_beta 93.20(2)
_cell_angle_gamma 90.00
_cell_formula_units_Z 2
_cell_length_a 7.726(13)
_cell_length_b 6.353(10)
_cell_length_c 23.42(4)
_cell_measurement_reflns_used 808
_cell_measurement_temperature 298(2)
_cell_measurement_theta_max 19.88
_cell_measurement_theta_min 2.61
_cell_volume 1148(3)
_computing_cell_refinement 'Bruker apex II'
_computing_data_collection 'Bruker apex II'
_computing_data_reduction 'Bruker SAINT'
_computing_molecular_graphics 'Bruker SHELXTL'
_computing_publication_material 'Bruker SHELXTL'
_computing_structure_refinement 'SHELXL-97 (Sheldrick, 1997)'
_computing_structure_solution 'SHELXS-97 (Sheldrick, 1990)'
_diffrn_ambient_temperature 298(2)
_diffrn_measured_fraction_theta_full 0.972
_diffrn_measured_fraction_theta_max 0.912
_diffrn_measurement_device_type 'CCD area detector'
_diffrn_measurement_method 'phi and omega scans'
_diffrn_radiation_monochromator graphite
_diffrn_radiation_source 'fine-focus sealed tube'
_diffrn_radiation_type MoK\a
_diffrn_radiation_wavelength 0.71073
_diffrn_reflns_av_R_equivalents 0.0528
_diffrn_reflns_av_sigmaI/netI 0.1155
_diffrn_reflns_limit_h_max 9
_diffrn_reflns_limit_h_min -10
_diffrn_reflns_limit_k_max 8
_diffrn_reflns_limit_k_min -8
_diffrn_reflns_limit_l_max 31
_diffrn_reflns_limit_l_min -30
_diffrn_reflns_number 8256
_diffrn_reflns_theta_full 28.50
_diffrn_reflns_theta_max 28.50
_diffrn_reflns_theta_min 1.74
_exptl_absorpt_coefficient_mu 0.087
_exptl_absorpt_correction_T_max 0.9922
_exptl_absorpt_correction_T_min 0.9802
_exptl_absorpt_correction_type multi-scan
_exptl_absorpt_process_details sadabs
_exptl_crystal_colour colourless
_exptl_crystal_density_diffrn 1.185
_exptl_crystal_density_method 'not measured'
_exptl_crystal_description block
_exptl_crystal_F_000 442
_exptl_crystal_size_max 0.23
_exptl_crystal_size_mid 0.17
_exptl_crystal_size_min 0.09
_refine_diff_density_max 0.372
_refine_diff_density_min -0.228
_refine_diff_density_rms 0.051
_refine_ls_abs_structure_details 'Flack H D (1983), Acta Cryst. A39, 876-881'
_refine_ls_abs_structure_Flack 3(2)
_refine_ls_extinction_coef 0.023(4)
_refine_ls_extinction_expression Fc^*^=kFc[1+0.001xFc^2^\l^3^/sin(2\q)]^-1/4^
_refine_ls_extinction_method SHELXL
_refine_ls_goodness_of_fit_ref 0.998
_refine_ls_hydrogen_treatment mixed
_refine_ls_matrix_type full
_refine_ls_number_parameters 280
_refine_ls_number_reflns 4934
_refine_ls_number_restraints 4
_refine_ls_restrained_S_all 0.997
_refine_ls_R_factor_all 0.1500
_refine_ls_R_factor_gt 0.0714
_refine_ls_shift/su_max 0.000
_refine_ls_shift/su_mean 0.000
_refine_ls_structure_factor_coef Fsqd
_refine_ls_weighting_details 'calc w=1/[\s^2^(Fo^2^)+(0.0758P)^2^+0.0200P] where P=(Fo^2^+2Fc^2^)/3'
_refine_ls_weighting_scheme calc
_refine_ls_wR_factor_gt 0.1497
_refine_ls_wR_factor_ref 0.1917
_reflns_number_gt 2530
_reflns_number_total 4934
_reflns_threshold_expression >2sigma(I)
_cod_data_source_file np200187z_si_002.cif
_cod_data_source_block 100913d_0m
_cod_depositor_comments
;
The following automatic conversions were performed:

'_symmetry_cell_setting' value 'Monoclinic' changed to 'monoclinic'
according to /home/saulius/struct/CIF-dictionaries/cif_core.dic
dictionary named 'cif_core.dic' version 2.4.1 from 2010-06-29.

Automatic conversion script
Id: cif_fix_values 1715 2011-07-08 13:25:40Z adriana 
;
_cod_original_sg_symbol_H-M P2(1)
_cod_database_code 1501828

loop_
_symmetry_equiv_pos_as_xyz
'x, y, z'
'-x, y+1/2, -z'

loop_
_atom_site_label
_atom_site_type_symbol
_atom_site_fract_x
_atom_site_fract_y
_atom_site_fract_z
_atom_site_U_iso_or_equiv
_atom_site_adp_type
_atom_site_occupancy
_atom_site_symmetry_multiplicity
_atom_site_calc_flag
_atom_site_refinement_flags
C6 C -0.2517(5) 0.5564(7) 0.83277(19) 0.0360(10) Uani 1 1 d .
H1 H -0.2156 0.5787 0.7938 0.043 Uiso 1 1 calc R
O4 O -0.1152(3) 0.4916(5) 0.87370(12) 0.0413(8) Uani 1 1 d .
C1 C -0.4206(5) 0.4431(8) 0.83691(17) 0.0385(11) Uani 1 1 d .
O1 O -0.5384(4) 0.5034(5) 0.79057(14) 0.0506(9) Uani 1 1 d .
H2 H -0.5434 0.6322 0.7887 0.076 Uiso 1 1 calc R
C2 C -0.5011(5) 0.4756(7) 0.89300(18) 0.0353(10) Uani 1 1 d .
O2 O -0.6477(4) 0.1316(5) 0.88987(14) 0.0448(8) Uani 1 1 d .
H3 H -0.5593 0.0855 0.9064 0.067 Uiso 1 1 calc R
C16' C -0.6644(6) 0.3541(7) 0.9025(2) 0.0439(12) Uani 1 1 d .
H4A H -0.6936 0.3705 0.9420 0.053 Uiso 1 1 calc R
H4B H -0.7588 0.4125 0.8784 0.053 Uiso 1 1 calc R
O3 O -0.3381(4) 0.9616(5) 0.93037(13) 0.0450(8) Uani 1 1 d .
H4 H -0.2714 1.0315 0.9512 0.067 Uiso 1 1 calc R
C3 C -0.4359(5) 0.6062(7) 0.93327(19) 0.0398(11) Uani 1 1 d .
H5 H -0.4928 0.6108 0.9672 0.048 Uiso 1 1 calc R
O5 O 0.0723(4) 0.8796(6) 0.90977(14) 0.0581(10) Uani 1 1 d .
H5A H 0.1534 0.9567 0.9026 0.087 Uiso 1 1 calc R
C4 C -0.2796(5) 0.7474(7) 0.92969(18) 0.0364(11) Uani 1 1 d .
O6 O 0.4558(4) 0.9381(6) 0.78526(14) 0.0533(9) Uani 1 1 d .
H6 H 0.3958 0.9794 0.8108 0.080 Uiso 1 1 calc R
C5 C -0.1804(5) 0.7078(7) 0.87555(17) 0.0324(9) Uani 1 1 d .
O7 O 0.8932(5) 0.2298(7) 0.9797(2) 0.0719(11) Uani 1 1 d D
C1' C -0.0499(5) 0.8710(7) 0.86081(18) 0.0392(11) Uani 1 1 d .
H8 H -0.1079 1.0076 0.8563 0.047 Uiso 1 1 calc R
C2' C 0.0483(5) 0.8261(7) 0.80837(18) 0.0374(11) Uani 1 1 d .
H9 H 0.0942 0.6914 0.8054 0.045 Uiso 1 1 calc R
C3' C 0.0766(5) 0.9591(8) 0.76556(18) 0.0411(11) Uani 1 1 d .
C13' C 0.0012(8) 1.1761(9) 0.7605(3) 0.0756(18) Uani 1 1 d .
H11A H -0.0605 1.2071 0.7940 0.113 Uiso 1 1 calc R
H11B H -0.0770 1.1835 0.7272 0.113 Uiso 1 1 calc R
H11C H 0.0928 1.2766 0.7571 0.113 Uiso 1 1 calc R
C4' C 0.1988(6) 0.8988(8) 0.72053(19) 0.0465(12) Uani 1 1 d .
H12 H 0.1695 0.8085 0.6903 0.056 Uiso 1 1 calc R
C5' C 0.3779(5) 1.0032(8) 0.73019(19) 0.0441(11) Uani 1 1 d .
H13 H 0.3654 1.1567 0.7292 0.053 Uiso 1 1 calc R
C6' C 0.4977(6) 0.9345(9) 0.68585(19) 0.0518(13) Uani 1 1 d .
H14 H 0.5113 0.7900 0.6817 0.062 Uiso 1 1 calc R
C7' C 0.5868(6) 1.0538(8) 0.6518(2) 0.0541(14) Uani 1 1 d .
C14' C 0.5819(8) 1.2922(9) 0.6519(3) 0.0767(19) Uani 1 1 d .
H16A H 0.5307 1.3405 0.6860 0.115 Uiso 1 1 calc R
H16B H 0.5141 1.3410 0.6189 0.115 Uiso 1 1 calc R
H16C H 0.6978 1.3461 0.6509 0.115 Uiso 1 1 calc R
C8' C 0.6983(7) 0.9578(10) 0.6078(2) 0.0645(15) Uani 1 1 d .
H17A H 0.6982 0.8060 0.6124 0.077 Uiso 1 1 calc R
H17B H 0.8166 1.0064 0.6149 0.077 Uiso 1 1 calc R
C9' C 0.6381(7) 1.0117(13) 0.5465(2) 0.093(2) Uani 1 1 d .
H18A H 0.5160 0.9776 0.5407 0.111 Uiso 1 1 calc R
H18B H 0.6508 1.1619 0.5407 0.111 Uiso 1 1 calc R
C10' C 0.7385(7) 0.8950(11) 0.5023(3) 0.0828(19) Uani 1 1 d .
H19 H 0.7509 0.7506 0.5076 0.099 Uiso 1 1 calc R
C11' C 0.8096(7) 0.9747(13) 0.4576(3) 0.0771(18) Uani 1 1 d .
C15' C 0.8104(10) 1.2044(15) 0.4434(3) 0.120(3) Uani 1 1 d .
H21A H 0.7735 1.2837 0.4754 0.179 Uiso 1 1 calc R
H21B H 0.7327 1.2302 0.4107 0.179 Uiso 1 1 calc R
H21C H 0.9255 1.2466 0.4350 0.179 Uiso 1 1 calc R
C12' C 0.9040(11) 0.8436(14) 0.4160(3) 0.127(3) Uani 1 1 d .
H22A H 0.8416 0.8458 0.3794 0.190 Uiso 1 1 calc R
H22B H 0.9126 0.7013 0.4297 0.190 Uiso 1 1 calc R
H22C H 1.0182 0.8999 0.4124 0.190 Uiso 1 1 calc R
H7AW H 0.848(15) 0.293(13) 0.950(2) 0.32(8) Uiso 1 1 d D
H7BW H 0.896(9) 0.291(9) 1.0119(13) 0.11(3) Uiso 1 1 d D

loop_
_atom_site_aniso_label
_atom_site_aniso_U_11
_atom_site_aniso_U_22
_atom_site_aniso_U_33
_atom_site_aniso_U_23
_atom_site_aniso_U_13
_atom_site_aniso_U_12
C6 0.036(2) 0.039(3) 0.033(2) -0.0028(19) 0.008(2) -0.003(2)
O4 0.0352(15) 0.0397(18) 0.0493(19) -0.0012(15) 0.0064(14) 0.0017(14)
C1 0.032(2) 0.053(3) 0.030(2) -0.004(2) -0.0018(18) -0.004(2)
O1 0.0457(18) 0.055(2) 0.050(2) -0.0036(17) -0.0034(15) -0.0098(17)
C2 0.0251(18) 0.035(2) 0.046(3) -0.002(2) 0.0054(18) -0.007(2)
O2 0.0365(18) 0.048(2) 0.050(2) 0.0001(16) 0.0027(15) -0.0080(14)
C16' 0.040(2) 0.036(3) 0.056(3) -0.003(2) 0.005(2) -0.008(2)
O3 0.0381(16) 0.0396(19) 0.058(2) -0.0125(16) 0.0066(14) -0.0055(15)
C3 0.031(2) 0.047(3) 0.042(3) 0.002(2) 0.011(2) -0.001(2)
O5 0.0460(19) 0.084(3) 0.045(2) 0.0003(19) 0.0071(16) -0.0292(19)
C4 0.031(2) 0.034(3) 0.045(3) 0.000(2) 0.014(2) -0.006(2)
O6 0.0490(18) 0.065(2) 0.047(2) -0.0071(18) 0.0091(15) -0.0073(18)
C5 0.031(2) 0.032(2) 0.034(2) -0.0024(19) 0.0020(18) 0.0001(19)
O7 0.082(3) 0.064(3) 0.067(3) -0.015(3) -0.013(2) -0.014(2)
C1' 0.038(2) 0.040(3) 0.040(3) 0.000(2) 0.011(2) -0.006(2)
C2' 0.030(2) 0.037(3) 0.046(3) -0.001(2) 0.010(2) -0.0011(19)
C3' 0.038(2) 0.052(3) 0.034(2) 0.001(2) 0.0046(19) 0.003(2)
C13' 0.102(4) 0.054(4) 0.073(4) 0.020(3) 0.035(3) 0.028(3)
C4' 0.048(3) 0.060(3) 0.032(3) -0.013(2) 0.008(2) -0.006(2)
C5' 0.049(3) 0.045(3) 0.039(3) -0.004(2) 0.013(2) -0.006(2)
C6' 0.059(3) 0.050(3) 0.048(3) 0.001(2) 0.023(2) -0.002(3)
C7' 0.051(3) 0.064(4) 0.049(3) 0.001(3) 0.022(3) -0.006(3)
C14' 0.085(4) 0.074(5) 0.073(4) -0.002(3) 0.028(4) -0.020(3)
C8' 0.058(3) 0.076(4) 0.062(3) 0.003(3) 0.026(3) -0.002(3)
C9' 0.070(4) 0.155(7) 0.055(4) -0.007(4) 0.022(3) 0.015(5)
C10' 0.084(4) 0.091(5) 0.076(4) -0.016(4) 0.022(4) -0.005(4)
C11' 0.071(4) 0.105(5) 0.057(4) -0.004(4) 0.022(3) 0.000(4)
C15' 0.126(6) 0.137(8) 0.096(6) 0.038(6) 0.010(5) 0.030(6)
C12' 0.154(8) 0.150(8) 0.082(5) -0.010(5) 0.048(5) 0.036(6)

loop_
_atom_type_symbol
_atom_type_description
_atom_type_scat_dispersion_real
_atom_type_scat_dispersion_imag
_atom_type_scat_source
C C 0.0033 0.0016 'International Tables Vol C Tables 4.2.6.8 and 6.1.1.4'
H H 0.0000 0.0000 'International Tables Vol C Tables 4.2.6.8 and 6.1.1.4'
O O 0.0106 0.0060 'International Tables Vol C Tables 4.2.6.8 and 6.1.1.4'

loop_
_geom_angle_atom_site_label_1
_geom_angle_atom_site_label_2
_geom_angle_atom_site_label_3
_geom_angle
O4 C6 C5 60.2(3)
O4 C6 C1 115.2(4)
C5 C6 C1 124.3(4)
O4 C6 H1 115.1
C5 C6 H1 115.1
C1 C6 H1 115.1
C6 O4 C5 60.8(3)
O1 C1 C6 110.0(4)
O1 C1 C2 110.5(3)
C6 C1 C2 113.4(3)
C1 O1 H2 109.5
C3 C2 C1 123.1(4)
C3 C2 C16' 120.1(4)
C1 C2 C16' 116.8(4)
C16' O2 H3 109.5
O2 C16' C2 112.6(4)
O2 C16' H4A 109.1
C2 C16' H4A 109.1
O2 C16' H4B 109.1
C2 C16' H4B 109.1
H4A C16' H4B 107.8
C4 O3 H4 109.5
C2 C3 C4 127.0(4)
C2 C3 H5 116.5
C4 C3 H5 116.5
C1' O5 H5A 109.5
O3 C4 C3 108.0(3)
O3 C4 C5 109.6(3)
C3 C4 C5 112.6(4)
C5' O6 H6 109.5
O4 C5 C6 58.9(3)
O4 C5 C1' 113.9(3)
C6 C5 C1' 121.7(4)
O4 C5 C4 111.5(3)
C6 C5 C4 118.9(4)
C1' C5 C4 116.7(4)
H7AW O7 H7BW 119(3)
O5 C1' C5 105.2(3)
O5 C1' C2' 108.5(4)
C5 C1' C2' 115.6(4)
O5 C1' H8 109.1
C5 C1' H8 109.1
C2' C1' H8 109.1
C3' C2' C1' 127.0(4)
C3' C2' H9 116.5
C1' C2' H9 116.5
C2' C3' C13' 124.1(4)
C2' C3' C4' 120.0(4)
C13' C3' C4' 115.8(4)
C3' C13' H11A 109.5
C3' C13' H11B 109.5
H11A C13' H11B 109.5
C3' C13' H11C 109.5
H11A C13' H11C 109.5
H11B C13' H11C 109.5
C3' C4' C5' 112.4(4)
C3' C4' H12 123.8
C5' C4' H12 123.8
O6 C5' C6' 107.0(4)
O6 C5' C4' 109.4(4)
C6' C5' C4' 111.0(4)
O6 C5' H13 109.8
C6' C5' H13 109.8
C4' C5' H13 109.8
C7' C6' C5' 128.0(5)
C7' C6' H14 116.0
C5' C6' H14 116.0
C6' C7' C8' 121.1(5)
C6' C7' C14' 123.9(5)
C8' C7' C14' 114.9(5)
C7' C14' H16A 109.5
C7' C14' H16B 109.5
H16A C14' H16B 109.5
C7' C14' H16C 109.5
H16A C14' H16C 109.5
H16B C14' H16C 109.5
C7' C8' C9' 113.4(5)
C7' C8' H17A 108.9
C9' C8' H17A 108.9
C7' C8' H17B 108.9
C9' C8' H17B 108.9
H17A C8' H17B 107.7
C10' C9' C8' 113.1(6)
C10' C9' H18A 109.0
C8' C9' H18A 109.0
C10' C9' H18B 109.0
C8' C9' H18B 109.0
H18A C9' H18B 107.8
C11' C10' C9' 127.4(7)
C11' C10' H19 116.3
C9' C10' H19 116.3
C10' C11' C15' 124.2(7)
C10' C11' C12' 123.0(7)
C15' C11' C12' 112.9(6)
C11' C15' H21A 109.5
C11' C15' H21B 109.5
H21A C15' H21B 109.5
C11' C15' H21C 109.5
H21A C15' H21C 109.5
H21B C15' H21C 109.5
C11' C12' H22A 109.5
C11' C12' H22B 109.5
H22A C12' H22B 109.5
C11' C12' H22C 109.5
H22A C12' H22C 109.5
H22B C12' H22C 109.5

loop_
_geom_bond_atom_site_label_1
_geom_bond_atom_site_label_2
_geom_bond_distance
C6 O4 1.445(5)
C6 C5 1.473(6)
C6 C1 1.497(6)
C6 H1 0.9800
O4 C5 1.465(6)
C1 O1 1.429(5)
C1 C2 1.499(6)
O1 H2 0.8200
C2 C3 1.334(6)
C2 C16' 1.506(6)
O2 C16' 1.451(6)
O2 H3 0.8200
C16' H4A 0.9700
C16' H4B 0.9700
O3 C4 1.434(6)
O3 H4 0.8200
C3 C4 1.511(6)
C3 H5 0.9300
O5 C1' 1.445(5)
O5 H5A 0.8200
C4 C5 1.539(6)
O6 C5' 1.453(6)
O6 H6 0.8200
C5 C1' 1.500(6)
O7 H7AW 0.852(10)
O7 H7BW 0.849(10)
C1' C2' 1.507(6)
C1' H8 0.9800
C2' C3' 1.339(6)
C2' H9 0.9300
C3' C13' 1.498(7)
C3' C4' 1.504(6)
C13' H11A 0.9600
C13' H11B 0.9600
C13' H11C 0.9600
C4' C5' 1.540(6)
C4' H12 0.9300
C5' C6' 1.494(6)
C5' H13 0.9800
C6' C7' 1.322(6)
C6' H14 0.9300
C7' C8' 1.507(7)
C7' C14' 1.515(8)
C14' H16A 0.9600
C14' H16B 0.9600
C14' H16C 0.9600
C8' C9' 1.524(8)
C8' H17A 0.9700
C8' H17B 0.9700
C9' C10' 1.521(8)
C9' H18A 0.9700
C9' H18B 0.9700
C10' C11' 1.311(8)
C10' H19 0.9300
C11' C15' 1.496(11)
C11' C12' 1.502(9)
C15' H21A 0.9600
C15' H21B 0.9600
C15' H21C 0.9600
C12' H22A 0.9600
C12' H22B 0.9600
C12' H22C 0.9600

loop_
_geom_hbond_atom_site_label_D
_geom_hbond_atom_site_label_H
_geom_hbond_atom_site_label_A
_geom_hbond_distance_DH
_geom_hbond_distance_HA
_geom_hbond_distance_DA
_geom_hbond_angle_DHA
_geom_hbond_site_symmetry_A
O7 H7BW O5 0.849(10) 1.921(17) 2.758(7) 168(6) 2_647
O7 H7AW O4 0.852(10) 2.23(7) 2.985(7) 148(12) 1_655
O6 H6 O2 0.82 2.13 2.894(6) 154.3 1_665
O5 H5A O2 0.82 1.93 2.752(5) 176.5 1_665
O3 H4 O7 0.82 1.89 2.683(6) 164.0 1_465
O2 H3 O3 0.82 1.94 2.745(5) 168.7 1_545
O1 H2 O6 0.82 1.95 2.765(7) 177.4 1_455

loop_
_geom_torsion_atom_site_label_1
_geom_torsion_atom_site_label_2
_geom_torsion_atom_site_label_3
_geom_torsion_atom_site_label_4
_geom_torsion
C1 C6 O4 C5 -116.6(4)
O4 C6 C1 O1 -173.5(3)
C5 C6 C1 O1 116.5(5)
O4 C6 C1 C2 62.2(5)
C5 C6 C1 C2 -7.8(6)
O1 C1 C2 C3 -118.8(5)
C6 C1 C2 C3 5.2(6)
O1 C1 C2 C16' 60.5(5)
C6 C1 C2 C16' -175.5(4)
C3 C2 C16' O2 -130.9(4)
C1 C2 C16' O2 49.8(5)
C1 C2 C3 C4 2.6(7)
C16' C2 C3 C4 -176.7(4)
C2 C3 C4 O3 113.7(5)
C2 C3 C4 C5 -7.6(6)
C6 O4 C5 C1' -113.9(4)
C6 O4 C5 C4 111.6(4)
C1 C6 C5 O4 101.8(5)
O4 C6 C5 C1' 100.5(4)
C1 C6 C5 C1' -157.7(4)
O4 C6 C5 C4 -99.0(4)
C1 C6 C5 C4 2.8(6)
O3 C4 C5 O4 178.8(3)
C3 C4 C5 O4 -60.8(4)
O3 C4 C5 C6 -115.8(4)
C3 C4 C5 C6 4.6(5)
O3 C4 C5 C1' 45.7(5)
C3 C4 C5 C1' 166.0(4)
O4 C5 C1' O5 -73.0(4)
C6 C5 C1' O5 -140.1(4)
C4 C5 C1' O5 59.0(5)
O4 C5 C1' C2' 46.6(5)
C6 C5 C1' C2' -20.4(6)
C4 C5 C1' C2' 178.7(4)
O5 C1' C2' C3' -109.5(5)
C5 C1' C2' C3' 132.7(5)
C1' C2' C3' C13' -5.0(8)
C1' C2' C3' C4' 171.2(4)
C2' C3' C4' C5' -101.1(5)
C13' C3' C4' C5' 75.5(6)
C3' C4' C5' O6 60.3(5)
C3' C4' C5' C6' 178.2(4)
O6 C5' C6' C7' -114.8(6)
C4' C5' C6' C7' 125.9(6)
C5' C6' C7' C8' -178.1(5)
C5' C6' C7' C14' -0.1(9)
C6' C7' C8' C9' 116.6(6)
C14' C7' C8' C9' -61.6(7)
C7' C8' C9' C10' -173.6(5)
C8' C9' C10' C11' -131.3(8)
C9' C10' C11' C15' 2.9(11)
C9' C10' C11' C12' -179.0(6)
